data_4132630
loop_
_publ_author_name
'Doud, Evan A.'
'Inkpen, Michael S.'
'Lovat, Giacomo'
'Montes, Enrique'
'Paley, Daniel W.'
'Steigerwald, Michael L.'
'V\'azquez, H\'ector'
'Venkataraman, Latha'
'Roy, Xavier'

_publ_section_title
;
 In Situ Formation of N-Heterocyclic Carbene-Bound Single-Molecule
 Junctions.
;
_journal_issue 28
_journal_name_full 'Journal of the American Chemical Society'
_journal_page_first 8944
_journal_page_last 8949
_journal_paper_doi 10.1021/jacs.8b05184
_journal_volume 140
_journal_year 2018
_chemical_formula_moiety 'C26 H28 Au Cl N2 S, C H2 Cl2'
_chemical_formula_sum 'C27 H30 Au Cl3 N2 S'
_chemical_formula_weight 717.90
_space_group_crystal_system monoclinic
_space_group_IT_number 15
_space_group_name_Hall '-C 2yc'
_space_group_name_H-M_alt 'C 1 2/c 1'
_atom_sites_solution_hydrogens geom
_audit_creation_date 2018-03-10
_audit_creation_method
;
Olex2 1.2
(compiled 2017.08.10 svn.r3461 for OlexSys, GUI svn.r5381)
;
_cell_angle_alpha 90
_cell_angle_beta 109.981(4)
_cell_angle_gamma 90
_cell_formula_units_Z 8
_cell_length_a 32.2745(12)
_cell_length_b 7.7536(2)
_cell_length_c 23.0815(7)
_cell_measurement_reflns_used 14333
_cell_measurement_temperature 99.9(2)
_cell_measurement_theta_max 72.7700
_cell_measurement_theta_min 4.1100
_cell_volume 5428.3(3)
_computing_cell_refinement 'CrysAlisPro 1.171.38.46 (Rigaku OD, 2015)'
_computing_data_collection 'CrysAlisPro 1.171.38.46 (Rigaku OD, 2015)'
_computing_data_reduction 'CrysAlisPro 1.171.38.46 (Rigaku OD, 2015)'
_computing_molecular_graphics 'Olex2 (Dolomanov et al., 2009)'
_computing_publication_material 'Olex2 (Dolomanov et al., 2009)'
_computing_structure_refinement 'SHELXL-2018/1 (Sheldrick, 2018)'
_diffrn_ambient_environment N~2~
_diffrn_ambient_temperature 99.9(2)
_diffrn_detector 'CCD plate'
_diffrn_detector_area_resol_mean 8.0549
_diffrn_detector_type EosS2
_diffrn_measured_fraction_theta_full 0.998
_diffrn_measured_fraction_theta_max 0.990
_diffrn_measurement_details
;
List of Runs (angles in degrees, time in seconds):

  # Type    Start    End  Width  t~exp~   \w     \q     \k     \f   Frames
--------------------------------------------------------------------------
  1  \w    -53.00  31.00   1.00    2.50    --  -36.69  57.00  30.00   84
  2  \w    -63.00  -3.00   1.00    2.50    --  -36.69  77.00-120.00   60
  3  \w    -38.00  31.00   1.00    2.50    --  -36.69  57.00-180.00   69
  4  \w    -88.00 -20.00   1.00    2.50    --  -36.69 123.00  53.00   68
  5  \w    -95.00  33.00   1.00    2.50    --  -36.69   0.00   0.00  128
  6  \w    -96.00 -69.00   1.00    2.50    --  -36.69 -57.00 150.00   27
  7  \w   -109.00 -75.00   1.00    2.50    --  -36.69-178.00 -60.00   34
  8  \w    -60.00 -35.00   1.00    2.50    --  -36.69-178.00 -60.00   25
  9  \w     80.00 107.00   1.00   10.00    --  111.00 -45.00 -90.00   27
 10  \w     97.00 129.00   1.00   10.00    --  111.00 -30.00 -90.00   32
 11  \w    100.00 126.00   1.00   10.00    --  111.00 -45.00-120.00   26
 12  \w    101.00 142.00   1.00   10.00    --  111.00 -86.00 -57.37   41
 13  \w     89.00 116.00   1.00   10.00    --  111.00 -61.00 -90.00   27
 14  \w     91.00 118.00   1.00   10.00    --  111.00 -45.00 -60.00   27
 15  \w     74.00 106.00   1.00   10.00    --  111.00-111.00-120.00   32
 16  \w     90.00 115.00   1.00   10.00    --  111.00-111.00-150.00   25
 17  \w     75.00 102.00   1.00   10.00    --  111.00 -94.00-120.00   27
 18  \w     91.00 116.00   1.00   10.00    --  111.00-111.00 -60.00   25
 19  \w     85.00 114.00   1.00   10.00    --  111.00-111.00   0.00   29
 20  \w    111.00 137.00   1.00   10.00    --  111.00 -77.00  60.00   26
 21  \w     89.00 128.00   1.00   10.00    --  111.00 -77.00 120.00   39
 22  \w     94.00 128.00   1.00   10.00    --  111.00 -45.00 120.00   34
 23  \w    119.00 146.00   1.00   10.00    --  111.00 -15.00 120.00   27
 24  \w    106.00 132.00   1.00   10.00    --  111.00 -30.00 150.00   26
 25  \w     97.00 128.00   1.00   10.00    --  111.00 -61.00 150.00   31
 26  \w     84.00 111.00   1.00   10.00    --  111.00 -45.00  60.00   27
 27  \w     72.00 105.00   1.00   10.00    --  111.00 -61.00   0.00   33
 28  \w     71.00 110.00   1.00   10.00    --  111.00 -98.00  15.00   39
 29  \w     78.00 105.00   1.00   10.00    --  111.00-111.00 150.00   27
 30  \w     61.00  96.00   1.00   10.00    --  111.00 -94.00 120.00   35
 31  \w     61.00  87.00   1.00   10.00    --  111.00-111.00 120.00   26
 32  \w     50.00  77.00   1.00   10.00    --  111.00 -77.00 120.00   27
 33  \w     52.00  87.00   1.00   10.00    --  111.00 -45.00 120.00   35
 34  \w     44.00  85.00   1.00   10.00    --  111.00 -77.00  60.00   41
 35  \w     50.00  90.00   1.00   10.00    --  111.00 -45.00  30.00   40
 36  \w     66.00  94.00   1.00   10.00    --  111.00 -94.00 -30.00   28
 37  \w     58.00 110.00   1.00   10.00    --  111.00-111.00 -90.00   52
 38  \w     69.00  94.00   1.00   10.00    --  111.00 -61.00-150.00   25
 39  \w     59.00  84.00   1.00   10.00    --  111.00 -61.00-120.00   25
 40  \w     47.00  74.00   1.00   10.00    --  111.00 -45.00 -90.00   27
 41  \w     46.00  79.00   1.00   10.00    --  111.00 -61.00 -90.00   33
 42  \w     47.00  74.00   1.00   10.00    --  111.00 -94.00-150.00   27
 43  \w     41.00  71.00   1.00   10.00    --  111.00-111.00-180.00   30
 44  \w     45.00  72.00   1.00   10.00    --  111.00 -61.00-180.00   27
 45  \w     46.00 106.00   1.00   10.00    --  111.00 -94.00 -90.00   60
 46  \w     44.00 100.00   1.00   10.00    --  111.00 -94.00  30.00   56
 47  \w     42.00  68.00   1.00   10.00    --  111.00-111.00 150.00   26
 48  \w     47.00  72.00   1.00   10.00    --  111.00 -61.00 150.00   25
 49  \w     41.00  82.00   1.00   10.00    --  111.00 -15.00 120.00   41
 50  \w     91.00 141.00   1.00   10.00    --  111.00  30.00 120.00   50
 51  \w    130.00 173.00   1.00   10.00    --  111.00  45.00 120.00   43
 52  \w    139.00 167.00   1.00   10.00    --  111.00  61.00  60.00   28
 53  \w    113.00 140.00   1.00   10.00    --  111.00  77.00 150.00   27
 54  \w    101.00 133.00   1.00   10.00    --  111.00 111.00 120.00   32
 55  \w    102.00 129.00   1.00   10.00    --  111.00  77.00  60.00   27
 56  \w    104.00 170.00   1.00   10.00    --  111.00  77.00  30.00   66
 57  \w    131.00 158.00   1.00   10.00    --  111.00  77.00 -90.00   27
 58  \w    113.00 140.00   1.00   10.00    --  111.00  61.00-150.00   27
 59  \w    142.00 172.00   1.00   10.00    --  111.00  15.00-150.00   30
 60  \w     96.00 125.00   1.00   10.00    --  111.00  45.00-120.00   29
 61  \w     92.00 136.00   1.00   10.00    --  111.00  30.00-150.00   44
 62  \w     94.00 171.00   1.00   10.00    --  111.00  61.00 -60.00   77
 63  \w     91.00 138.00   1.00   10.00    --  111.00  30.00  30.00   47
 64  \w     95.00 122.00   1.00   10.00    --  111.00  45.00 120.00   27
 65  \w     95.00 120.00   1.00   10.00    --  111.00  61.00  60.00   25
 66  \w     96.00 121.00   1.00   10.00    --  111.00  77.00 120.00   25
 67  \w     73.00 102.00   1.00   10.00    --  111.00  15.00   0.00   29
 68  \w     85.00 110.00   1.00   10.00    --  111.00  77.00 -90.00   25
 69  \w     94.00 119.00   1.00   10.00    --  111.00  61.00-180.00   25
 70  \w     40.00 147.00   1.00   10.00    --  111.00 -15.00 -60.00  107
 71  \w     62.00  87.00   1.00   10.00    --  111.00 -86.00 -57.37   25
 72  \w     41.00  73.00   1.00   10.00    --  111.00-111.00   0.00   32
 73  \w     42.00  87.00   1.00   10.00    --  111.00 -30.00 -90.00   45
 74  \w     44.00  78.00   1.00   10.00    --  111.00 -30.00 150.00   34
;
_diffrn_measurement_device 'four-circle diffractometer'
_diffrn_measurement_device_type 'SuperNova, Dual, Cu at zero, EosS2'
_diffrn_measurement_method '\w scans'
_diffrn_orient_matrix_type 'CrysAlisPro convention (1999,Acta A55,543-557)'
_diffrn_orient_matrix_UB_11 -0.0362931000
_diffrn_orient_matrix_UB_12 0.1288840000
_diffrn_orient_matrix_UB_13 0.0003447000
_diffrn_orient_matrix_UB_21 0.0296385000
_diffrn_orient_matrix_UB_22 0.1510361000
_diffrn_orient_matrix_UB_23 -0.0049931000
_diffrn_orient_matrix_UB_31 -0.0196079000
_diffrn_orient_matrix_UB_32 -0.0098730000
_diffrn_orient_matrix_UB_33 -0.0707756000
_diffrn_radiation_monochromator mirror
_diffrn_radiation_probe x-ray
_diffrn_radiation_type CuK\a
_diffrn_radiation_wavelength 1.54184
_diffrn_reflns_av_R_equivalents 0.0383
_diffrn_reflns_av_unetI/netI 0.0258
_diffrn_reflns_Laue_measured_fraction_full 0.998
_diffrn_reflns_Laue_measured_fraction_max 0.990
_diffrn_reflns_limit_h_max 39
_diffrn_reflns_limit_h_min -39
_diffrn_reflns_limit_k_max 9
_diffrn_reflns_limit_k_min -9
_diffrn_reflns_limit_l_max 24
_diffrn_reflns_limit_l_min -28
_diffrn_reflns_number 36522
_diffrn_reflns_point_group_measured_fraction_full 0.998
_diffrn_reflns_point_group_measured_fraction_max 0.990
_diffrn_reflns_theta_full 67.684
_diffrn_reflns_theta_max 73.143
_diffrn_reflns_theta_min 4.076
_diffrn_source 'micro-focus sealed X-ray tube'
_diffrn_source_type 'SuperNova (Cu) X-ray Source'
_exptl_absorpt_coefficient_mu 13.762
_exptl_absorpt_correction_T_max 0.810
_exptl_absorpt_correction_T_min 0.275
_exptl_absorpt_correction_type analytical
_exptl_absorpt_process_details
;
CrysAlisPro 1.171.38.46 (Rigaku Oxford Diffraction, 2015)
Analytical numeric absorption correction using a multifaceted crystal
			model based on expressions derived by R.C. Clark & J.S. Reid.
(Clark, R. C. & Reid, J. S. (1995). Acta Cryst. A51, 887-897)
Empirical absorption correction using spherical harmonics,
 implemented in SCALE3 ABSPACK scaling algorithm.
;
_exptl_crystal_colour colourless
_exptl_crystal_colour_primary colourless
_exptl_crystal_density_diffrn 1.757
_exptl_crystal_description plate
_exptl_crystal_F_000 2816
_exptl_crystal_size_max 0.162
_exptl_crystal_size_mid 0.081
_exptl_crystal_size_min 0.015
_refine_diff_density_max 3.349
_refine_diff_density_min -3.713
_refine_diff_density_rms 0.172
_refine_ls_extinction_method none
_refine_ls_goodness_of_fit_ref 1.034
_refine_ls_hydrogen_treatment constr
_refine_ls_matrix_type full
_refine_ls_number_parameters 334
_refine_ls_number_reflns 5405
_refine_ls_number_restraints 32
_refine_ls_restrained_S_all 1.036
_refine_ls_R_factor_all 0.0618
_refine_ls_R_factor_gt 0.0586
_refine_ls_shift/su_max 0.009
_refine_ls_shift/su_mean 0.000
_refine_ls_structure_factor_coef Fsqd
_refine_ls_weighting_details 'w=1/[\s^2^(Fo^2^)+(0.0742P)^2^+101.4148P] where P=(Fo^2^+2Fc^2^)/3'
_refine_ls_weighting_scheme calc
_refine_ls_wR_factor_gt 0.1494
_refine_ls_wR_factor_ref 0.1522
_reflns_Friedel_coverage 0.000
_reflns_number_gt 5001
_reflns_number_total 5405
_reflns_threshold_expression 'I > 2\s(I)'
_cod_data_source_file ja8b05184_si_004.cif
_cod_data_source_block ed04179
_cod_original_cell_volume 5428.4(3)
_cod_database_code 4132630
_shelx_shelxl_version_number 2018/1
_chemical_oxdiff_formula 'C27 H28 Au Cl3 N2 S'
_shelx_space_group_comment
;
The symmetry employed for this shelxl refinement is uniquely defined
by the following loop, which should always be used as a source of
symmetry information in preference to the above space-group names.
They are only intended as comments.
;
_reflns_odcompleteness_completeness 98.11
_reflns_odcompleteness_iscentric 1
_reflns_odcompleteness_theta 73.59
_olex2_refinement_description
;
1. Fixed Uiso
 At 1.2 times of:
  All C(H) groups, All C(H,H) groups
 At 1.5 times of:
  All C(H,H,H) groups
2. Uiso/Uaniso restraints and constraints
All non-hydrogen atoms have similar U: within 1A with sigma of 0.01 and sigma
for terminal atoms of 0.01
3. Rigid body (RIGU) restrains
 C31, Cl32, Cl33, C41, Cl42, Cl43
 with sigma for 1-2 distances of 0.004 and sigma for 1-3 distances of 0.004
4. Others
 Sof(C41)=Sof(H41A)=Sof(H41B)=Sof(Cl42)=Sof(Cl43)=1-FVAR(1)
 Sof(C31)=Sof(H31A)=Sof(H31B)=Sof(Cl32)=Sof(Cl33)=FVAR(1)
5.a Free rotating group:
 C31(Cl32,Cl33), C41(Cl42,Cl43)
5.b Ternary CH refined with riding coordinates:
 C3(H3), C7(H7)
5.c Secondary CH2 refined with riding coordinates:
 C31(H31A,H31B), C41(H41A,H41B)
5.d Aromatic/amide H refined with riding coordinates:
 C11(H11), C12(H12), C14(H14), C17(H17), C18(H18), C20(H20), C21(H21),
 C23(H23), C24(H24), C26(H26), C27(H27)
5.e Idealised Me refined as rotating group:
 C4(H4A,H4B,H4C), C5(H5A,H5B,H5C), C8(H8A,H8B,H8C), C9(H9A,H9B,H9C), C29(H29A,
 H29B,H29C)
;
_olex2_submission_special_instructions 'No special instructions were received'
_oxdiff_exptl_absorpt_empirical_details
;
Empirical correction (ABSPACK) includes:
- Absorption correction using spherical harmonics
- Frame scaling
;
_oxdiff_exptl_absorpt_empirical_full_max 1.523
_oxdiff_exptl_absorpt_empirical_full_min 0.727

loop_
_space_group_symop_operation_xyz
'x, y, z'
'-x, y, -z+1/2'
'x+1/2, y+1/2, z'
'-x+1/2, y+1/2, -z+1/2'
'-x, -y, -z'
'x, -y, z-1/2'
'-x+1/2, -y+1/2, -z'
'x+1/2, -y+1/2, z-1/2'

loop_
_atom_site_label
_atom_site_type_symbol
_atom_site_fract_x
_atom_site_fract_y
_atom_site_fract_z
_atom_site_U_iso_or_equiv
_atom_site_adp_type
_atom_site_occupancy
_atom_site_site_symmetry_order
_atom_site_calc_flag
_atom_site_refinement_flags_posn
_atom_site_refinement_flags_adp
_atom_site_refinement_flags_occupancy
_atom_site_disorder_assembly
_atom_site_disorder_group
Au1 Au 0.78944(2) 0.62051(4) 0.98428(2) 0.04473(14) Uani 1 1 d . U . . .
Cl1 Cl 0.82997(7) 0.4953(3) 1.07586(9) 0.0531(5) Uani 1 1 d . U . . .
C1 C 0.7554(3) 0.7220(11) 0.9016(3) 0.0420(16) Uani 1 1 d . U . . .
N2 N 0.7655(2) 0.8621(8) 0.8755(3) 0.0435(15) Uani 1 1 d . U . . .
C3 C 0.8030(3) 0.9845(13) 0.9039(4) 0.055(2) Uani 1 1 d . U . . .
H3 H 0.797590 1.080717 0.873387 0.066 Uiso 1 1 calc R . . . .
C4 C 0.8455(3) 0.9098(13) 0.9053(5) 0.060(2) Uani 1 1 d . U . . .
H4A H 0.853626 0.814683 0.935058 0.090 Uiso 1 1 calc GR . . . .
H4B H 0.868426 0.998802 0.917563 0.090 Uiso 1 1 calc GR . . . .
H4C H 0.842661 0.866334 0.864256 0.090 Uiso 1 1 calc GR . . . .
C5 C 0.7999(4) 1.0673(14) 0.9598(5) 0.066(3) Uani 1 1 d . U . . .
H5A H 0.770462 1.116875 0.950691 0.099 Uiso 1 1 calc GR . . . .
H5B H 0.822089 1.158949 0.973216 0.099 Uiso 1 1 calc GR . . . .
H5C H 0.805253 0.981221 0.992619 0.099 Uiso 1 1 calc GR . . . .
N6 N 0.7190(2) 0.6496(8) 0.8615(3) 0.0405(13) Uani 1 1 d . U . . .
C7 C 0.6983(3) 0.4883(11) 0.8730(4) 0.0464(18) Uani 1 1 d . U . . .
H7 H 0.715742 0.452126 0.916019 0.056 Uiso 1 1 calc R . . . .
C8 C 0.6518(3) 0.5188(13) 0.8719(4) 0.055(2) Uani 1 1 d . U . . .
H8A H 0.651537 0.616816 0.898517 0.082 Uiso 1 1 calc GR . . . .
H8B H 0.641121 0.415486 0.886770 0.082 Uiso 1 1 calc GR . . . .
H8C H 0.632659 0.543822 0.829576 0.082 Uiso 1 1 calc GR . . . .
C9 C 0.7034(3) 0.3453(12) 0.8314(5) 0.056(2) Uani 1 1 d . U . . .
H9A H 0.684648 0.369334 0.788797 0.084 Uiso 1 1 calc GR . . . .
H9B H 0.694646 0.235337 0.844647 0.084 Uiso 1 1 calc GR . . . .
H9C H 0.734267 0.338599 0.833695 0.084 Uiso 1 1 calc GR . . . .
C10 C 0.7357(3) 0.8826(10) 0.8170(4) 0.0418(17) Uani 1 1 d . U . . .
C11 C 0.7324(3) 1.0031(10) 0.7702(4) 0.0456(17) Uani 1 1 d . U . . .
H11 H 0.752993 1.094456 0.775946 0.055 Uiso 1 1 calc R . . . .
C12 C 0.6983(3) 0.9830(11) 0.7163(4) 0.0469(17) Uani 1 1 d . U . . .
H12 H 0.695304 1.063238 0.684022 0.056 Uiso 1 1 calc R . . . .
C13 C 0.6672(3) 0.8488(10) 0.7062(4) 0.0438(17) Uani 1 1 d . U . . .
C14 C 0.6708(2) 0.7280(10) 0.7521(4) 0.0415(16) Uani 1 1 d . U . . .
H14 H 0.650318 0.636026 0.745821 0.050 Uiso 1 1 calc R . . . .
C15 C 0.7056(2) 0.7466(9) 0.8079(3) 0.0388(15) Uani 1 1 d . U . . .
C16 C 0.6314(3) 0.8338(11) 0.6446(4) 0.0444(16) Uani 1 1 d . U . . .
C17 C 0.6375(3) 0.8921(11) 0.5906(4) 0.0492(19) Uani 1 1 d . U . . .
H17 H 0.664455 0.946724 0.593614 0.059 Uiso 1 1 calc R . . . .
C18 C 0.6060(3) 0.8732(12) 0.5341(4) 0.051(2) Uani 1 1 d . U . . .
H18 H 0.611403 0.913763 0.498498 0.061 Uiso 1 1 calc R . . . .
C19 C 0.5653(3) 0.7939(12) 0.5278(4) 0.0504(19) Uani 1 1 d . U . . .
C20 C 0.5583(3) 0.7388(12) 0.5814(4) 0.0514(19) Uani 1 1 d . U . . .
H20 H 0.530890 0.687887 0.578431 0.062 Uiso 1 1 calc R . . . .
C21 C 0.5906(3) 0.7573(12) 0.6385(4) 0.0493(18) Uani 1 1 d . U . . .
H21 H 0.585166 0.717923 0.674275 0.059 Uiso 1 1 calc R . . . .
C22 C 0.5307(3) 0.7706(13) 0.4663(4) 0.059(2) Uani 1 1 d . U . . .
C23 C 0.5423(5) 0.721(2) 0.4144(5) 0.086(4) Uani 1 1 d . U . . .
H23 H 0.572512 0.705772 0.419268 0.103 Uiso 1 1 calc R . . . .
C24 C 0.5110(6) 0.694(2) 0.3580(6) 0.103(5) Uani 1 1 d . U . . .
H24 H 0.519180 0.657627 0.324040 0.124 Uiso 1 1 calc R . . . .
C25 C 0.4666(5) 0.7205(17) 0.3511(5) 0.082(4) Uani 1 1 d . U . . .
C26 C 0.4553(4) 0.7651(19) 0.3993(6) 0.082(4) Uani 1 1 d . U . . .
H26 H 0.425031 0.779964 0.394317 0.099 Uiso 1 1 calc R . . . .
C27 C 0.4877(3) 0.7905(16) 0.4579(5) 0.069(3) Uani 1 1 d . U . . .
H27 H 0.478987 0.822201 0.491776 0.083 Uiso 1 1 calc R . . . .
S28 S 0.42593(18) 0.6780(5) 0.27794(18) 0.1270(19) Uani 1 1 d . U . . .
C29 C 0.4178(5) 0.8917(17) 0.2474(7) 0.089(4) Uani 1 1 d . U . . .
H29A H 0.401516 0.959475 0.268318 0.133 Uiso 1 1 calc GR . . . .
H29B H 0.400998 0.887270 0.203122 0.133 Uiso 1 1 calc GR . . . .
H29C H 0.446512 0.945824 0.253903 0.133 Uiso 1 1 calc GR . . . .
C31 C 0.9389(9) 0.6551(13) 1.1126(5) 0.157(11) Uani 0.790(11) 1 d . U P A 1
H31A H 0.953924 0.556331 1.100984 0.188 Uiso 0.790(11) 1 calc R . P A 1
H31B H 0.912802 0.609923 1.120823 0.188 Uiso 0.790(11) 1 calc R . P A 1
Cl32 Cl 0.92139(16) 0.8005(7) 1.0504(2) 0.0919(15) Uani 0.790(11) 1 d G U P A 1
Cl33 Cl 0.9751(4) 0.7497(16) 1.1803(3) 0.216(6) Uani 0.790(11) 1 d G U P A 1
C41 C 0.936(2) 0.769(10) 1.127(3) 0.154(13) Uani 0.210(11) 1 d . U P A 2
H41A H 0.935990 0.850033 1.160219 0.185 Uiso 0.210(11) 1 calc R . P A 2
H41B H 0.908761 0.698103 1.116903 0.185 Uiso 0.210(11) 1 calc R . P A 2
Cl42 Cl 0.9342(10) 0.888(4) 1.0613(14) 0.137(5) Uani 0.210(11) 1 d G U P A 2
Cl43 Cl 0.9822(14) 0.633(4) 1.1539(18) 0.204(8) Uani 0.210(11) 1 d G U P A 2

loop_
_atom_site_aniso_label
_atom_site_aniso_U_11
_atom_site_aniso_U_22
_atom_site_aniso_U_33
_atom_site_aniso_U_23
_atom_site_aniso_U_13
_atom_site_aniso_U_12
Au1 0.0454(2) 0.0514(2) 0.0402(2) -0.01340(13) 0.01823(14) -0.00565(13)
Cl1 0.0556(11) 0.0576(11) 0.0479(10) -0.0059(9) 0.0202(8) -0.0037(9)
C1 0.042(4) 0.049(4) 0.035(4) -0.011(3) 0.014(3) -0.001(3)
N2 0.046(3) 0.042(3) 0.048(4) -0.014(3) 0.024(3) -0.008(3)
C3 0.047(4) 0.058(5) 0.063(5) -0.025(4) 0.024(4) -0.015(4)
C4 0.049(5) 0.057(5) 0.077(6) -0.013(5) 0.026(5) -0.009(4)
C5 0.073(6) 0.065(6) 0.065(6) -0.026(5) 0.030(5) -0.022(5)
N6 0.046(3) 0.042(3) 0.037(3) -0.012(3) 0.020(3) -0.006(3)
C7 0.058(5) 0.045(4) 0.041(4) -0.008(3) 0.024(4) -0.014(4)
C8 0.058(5) 0.059(5) 0.053(5) -0.008(4) 0.027(4) -0.010(4)
C9 0.070(6) 0.046(4) 0.060(5) -0.008(4) 0.032(5) -0.007(4)
C10 0.042(4) 0.041(4) 0.049(4) -0.015(3) 0.024(3) -0.005(3)
C11 0.055(4) 0.037(4) 0.053(4) -0.010(3) 0.029(4) -0.009(3)
C12 0.053(4) 0.041(4) 0.054(5) -0.002(3) 0.027(4) -0.003(3)
C13 0.043(4) 0.043(4) 0.050(4) -0.005(3) 0.022(3) -0.002(3)
C14 0.039(4) 0.040(4) 0.047(4) -0.008(3) 0.017(3) -0.006(3)
C15 0.044(4) 0.035(3) 0.044(4) -0.009(3) 0.024(3) -0.005(3)
C16 0.045(4) 0.045(4) 0.045(4) 0.002(3) 0.017(3) 0.002(3)
C17 0.049(4) 0.052(5) 0.054(5) 0.008(4) 0.027(4) 0.001(4)
C18 0.045(4) 0.060(5) 0.050(5) 0.007(4) 0.021(4) 0.005(4)
C19 0.048(4) 0.056(5) 0.047(4) 0.002(4) 0.017(4) 0.005(4)
C20 0.047(4) 0.057(5) 0.053(5) 0.002(4) 0.019(4) -0.003(4)
C21 0.045(4) 0.057(5) 0.050(4) 0.006(4) 0.021(4) -0.003(4)
C22 0.064(5) 0.057(5) 0.049(5) 0.008(4) 0.011(4) 0.003(4)
C23 0.090(8) 0.108(10) 0.059(6) 0.001(6) 0.023(6) 0.030(8)
C24 0.139(14) 0.095(10) 0.062(7) -0.007(7) 0.016(8) 0.020(10)
C25 0.090(8) 0.073(7) 0.059(6) 0.011(5) -0.007(6) -0.016(6)
C26 0.060(6) 0.101(9) 0.073(7) 0.007(7) 0.006(5) -0.021(6)
C27 0.056(5) 0.086(7) 0.061(6) 0.006(5) 0.014(5) -0.012(5)
S28 0.166(4) 0.088(2) 0.071(2) 0.0165(18) -0.032(2) -0.039(3)
C29 0.086(9) 0.085(9) 0.085(9) 0.018(7) 0.014(7) 0.001(7)
C31 0.147(19) 0.13(2) 0.135(19) 0.014(16) -0.025(14) -0.043(18)
Cl32 0.093(3) 0.086(3) 0.110(3) -0.029(2) 0.053(3) -0.012(2)
Cl33 0.247(10) 0.182(10) 0.152(7) 0.013(6) -0.019(7) -0.094(9)
C41 0.14(2) 0.13(2) 0.13(2) 0.016(19) -0.024(16) -0.05(2)
Cl42 0.135(9) 0.119(10) 0.146(9) -0.022(9) 0.033(9) -0.012(9)
Cl43 0.236(13) 0.171(13) 0.147(12) 0.015(10) -0.008(11) -0.088(13)

loop_
_atom_type_symbol
_atom_type_description
_atom_type_scat_dispersion_real
_atom_type_scat_dispersion_imag
_atom_type_scat_source
C C 0.0181 0.0091 'International Tables Vol C Tables 4.2.6.8 and 6.1.1.4'
H H 0.0000 0.0000 'International Tables Vol C Tables 4.2.6.8 and 6.1.1.4'
N N 0.0311 0.0180 'International Tables Vol C Tables 4.2.6.8 and 6.1.1.4'
S S 0.3331 0.5567 'International Tables Vol C Tables 4.2.6.8 and 6.1.1.4'
Cl Cl 0.3639 0.7018 'International Tables Vol C Tables 4.2.6.8 and 6.1.1.4'
Au Au -4.4197 7.2980 'International Tables Vol C Tables 4.2.6.8 and 6.1.1.4'

loop_
_exptl_crystal_face_index_h
_exptl_crystal_face_index_k
_exptl_crystal_face_index_l
_exptl_crystal_face_perp_dist
0 2 1 0.0575
0 0 -1 0.0376
-1 0 0 0.0085
1 0 0 0.0068
0 0 1 0.0946
0 -2 -1 0.0235

loop_
_geom_angle_atom_site_label_1
_geom_angle_atom_site_label_2
_geom_angle_atom_site_label_3
_geom_angle
C1 Au1 Cl1 176.9(2)
N2 C1 Au1 127.5(6)
N2 C1 N6 108.7(7)
N6 C1 Au1 123.7(6)
C1 N2 C3 127.0(8)
C1 N2 C10 109.9(6)
C10 N2 C3 123.1(7)
N2 C3 H3 104.1
N2 C3 C4 111.4(7)
N2 C3 C5 111.9(7)
C4 C3 H3 104.1
C4 C3 C5 119.3(9)
C5 C3 H3 104.1
C3 C4 H4A 109.5
C3 C4 H4B 109.5
C3 C4 H4C 109.5
H4A C4 H4B 109.5
H4A C4 H4C 109.5
H4B C4 H4C 109.5
C3 C5 H5A 109.5
C3 C5 H5B 109.5
C3 C5 H5C 109.5
H5A C5 H5B 109.5
H5A C5 H5C 109.5
H5B C5 H5C 109.5
C1 N6 C7 124.7(7)
C1 N6 C15 108.6(7)
C15 N6 C7 126.6(6)
N6 C7 H7 106.2
N6 C7 C8 111.7(7)
N6 C7 C9 110.6(6)
C8 C7 H7 106.2
C8 C7 C9 115.3(7)
C9 C7 H7 106.2
C7 C8 H8A 109.5
C7 C8 H8B 109.5
C7 C8 H8C 109.5
H8A C8 H8B 109.5
H8A C8 H8C 109.5
H8B C8 H8C 109.5
C7 C9 H9A 109.5
C7 C9 H9B 109.5
C7 C9 H9C 109.5
H9A C9 H9B 109.5
H9A C9 H9C 109.5
H9B C9 H9C 109.5
N2 C10 C11 132.6(7)
C15 C10 N2 106.1(7)
C15 C10 C11 121.2(8)
C10 C11 H11 121.5
C12 C11 C10 117.0(7)
C12 C11 H11 121.5
C11 C12 H12 118.5
C11 C12 C13 123.0(8)
C13 C12 H12 118.5
C12 C13 C16 119.3(8)
C14 C13 C12 120.1(8)
C14 C13 C16 120.5(7)
C13 C14 H14 121.1
C13 C14 C15 117.7(7)
C15 C14 H14 121.1
N6 C15 C14 132.4(7)
C10 C15 N6 106.6(7)
C10 C15 C14 120.9(7)
C17 C16 C13 121.4(8)
C21 C16 C13 121.3(7)
C21 C16 C17 117.3(8)
C16 C17 H17 118.9
C18 C17 C16 122.2(8)
C18 C17 H17 118.9
C17 C18 H18 119.7
C19 C18 C17 120.6(8)
C19 C18 H18 119.7
C18 C19 C20 117.9(8)
C18 C19 C22 121.4(8)
C20 C19 C22 120.6(8)
C19 C20 H20 119.5
C19 C20 C21 121.1(8)
C21 C20 H20 119.5
C16 C21 C20 120.9(8)
C16 C21 H21 119.6
C20 C21 H21 119.6
C23 C22 C19 120.4(10)
C27 C22 C19 121.9(10)
C27 C22 C23 117.7(10)
C22 C23 H23 119.2
C22 C23 C24 121.5(13)
C24 C23 H23 119.2
C23 C24 H24 120.7
C23 C24 C25 118.6(14)
C25 C24 H24 120.7
C24 C25 S28 118.3(12)
C26 C25 C24 120.4(11)
C26 C25 S28 121.1(11)
C25 C26 H26 119.7
C25 C26 C27 120.7(12)
C27 C26 H26 119.7
C22 C27 C26 121.0(12)
C22 C27 H27 119.5
C26 C27 H27 119.5
C25 S28 C29 99.5(6)
S28 C29 H29A 109.5
S28 C29 H29B 109.5
S28 C29 H29C 109.5
H29A C29 H29B 109.5
H29A C29 H29C 109.5
H29B C29 H29C 109.5
H31A C31 H31B 107.8
Cl32 C31 H31A 109.0
Cl32 C31 H31B 109.0
Cl32 C31 Cl33 112.9
Cl33 C31 H31A 109.0
Cl33 C31 H31B 109.0
H41A C41 H41B 107.8
Cl42 C41 H41A 109.0
Cl42 C41 H41B 109.0
Cl43 C41 H41A 109.0
Cl43 C41 H41B 109.0
Cl43 C41 Cl42 112.9

loop_
_geom_bond_atom_site_label_1
_geom_bond_atom_site_label_2
_geom_bond_distance
Au1 Cl1 2.288(2)
Au1 C1 2.009(8)
C1 N2 1.334(11)
C1 N6 1.346(10)
N2 C3 1.500(10)
N2 C10 1.373(11)
C3 H3 1.0000
C3 C4 1.480(13)
C3 C5 1.474(12)
C4 H4A 0.9800
C4 H4B 0.9800
C4 H4C 0.9800
C5 H5A 0.9800
C5 H5B 0.9800
C5 H5C 0.9800
N6 C7 1.483(10)
N6 C15 1.385(10)
C7 H7 1.0000
C7 C8 1.510(12)
C7 C9 1.512(11)
C8 H8A 0.9800
C8 H8B 0.9800
C8 H8C 0.9800
C9 H9A 0.9800
C9 H9B 0.9800
C9 H9C 0.9800
C10 C11 1.405(12)
C10 C15 1.400(10)
C11 H11 0.9500
C11 C12 1.358(12)
C12 H12 0.9500
C12 C13 1.408(11)
C13 C14 1.390(12)
C13 C16 1.500(12)
C14 H14 0.9500
C14 C15 1.396(11)
C16 C17 1.400(12)
C16 C21 1.407(11)
C17 H17 0.9500
C17 C18 1.361(13)
C18 H18 0.9500
C18 C19 1.410(12)
C19 C20 1.398(12)
C19 C22 1.488(12)
C20 H20 0.9500
C20 C21 1.381(12)
C21 H21 0.9500
C22 C23 1.427(15)
C22 C27 1.341(15)
C23 H23 0.9500
C23 C24 1.364(19)
C24 H24 0.9500
C24 C25 1.40(2)
C25 C26 1.331(19)
C25 S28 1.781(11)
C26 H26 0.9500
C26 C27 1.412(15)
C27 H27 0.9500
S28 C29 1.785(13)
C29 H29A 0.9800
C29 H29B 0.9800
C29 H29C 0.9800
C31 H31A 0.9900
C31 H31B 0.9900
C31 Cl32 1.7602
C31 Cl33 1.7602
C41 H41A 0.9900
C41 H41B 0.9900
C41 Cl42 1.7602
C41 Cl43 1.7602

loop_
_geom_torsion_atom_site_label_1
_geom_torsion_atom_site_label_2
_geom_torsion_atom_site_label_3
_geom_torsion_atom_site_label_4
_geom_torsion
Au1 C1 N2 C3 -4.8(11)
Au1 C1 N2 C10 175.8(5)
Au1 C1 N6 C7 1.4(10)
Au1 C1 N6 C15 -176.3(5)
C1 N2 C3 C4 75.8(11)
C1 N2 C3 C5 -60.6(12)
C1 N2 C10 C11 -177.4(8)
C1 N2 C10 C15 0.7(8)
C1 N6 C7 C8 118.6(8)
C1 N6 C7 C9 -111.6(9)
C1 N6 C15 C10 0.0(8)
C1 N6 C15 C14 178.7(8)
N2 C1 N6 C7 178.1(6)
N2 C1 N6 C15 0.4(8)
N2 C10 C11 C12 178.9(8)
N2 C10 C15 N6 -0.4(8)
N2 C10 C15 C14 -179.3(7)
C3 N2 C10 C11 3.2(13)
C3 N2 C10 C15 -178.7(7)
N6 C1 N2 C3 178.7(7)
N6 C1 N2 C10 -0.7(8)
C7 N6 C15 C10 -177.6(7)
C7 N6 C15 C14 1.1(13)
C10 N2 C3 C4 -104.8(10)
C10 N2 C3 C5 118.7(10)
C10 C11 C12 C13 -0.2(12)
C11 C10 C15 N6 177.9(7)
C11 C10 C15 C14 -1.0(11)
C11 C12 C13 C14 -0.6(12)
C11 C12 C13 C16 -178.4(7)
C12 C13 C14 C15 0.7(11)
C12 C13 C16 C17 28.5(12)
C12 C13 C16 C21 -152.8(8)
C13 C14 C15 N6 -178.4(7)
C13 C14 C15 C10 0.1(11)
C13 C16 C17 C18 177.2(8)
C13 C16 C21 C20 -177.8(8)
C14 C13 C16 C17 -149.2(8)
C14 C13 C16 C21 29.5(12)
C15 N6 C7 C8 -64.1(9)
C15 N6 C7 C9 65.7(10)
C15 C10 C11 C12 1.0(11)
C16 C13 C14 C15 178.4(7)
C16 C17 C18 C19 0.4(14)
C17 C16 C21 C20 1.0(13)
C17 C18 C19 C20 1.2(13)
C17 C18 C19 C22 -179.5(9)
C18 C19 C20 C21 -1.7(14)
C18 C19 C22 C23 40.3(15)
C18 C19 C22 C27 -141.6(11)
C19 C20 C21 C16 0.6(14)
C19 C22 C23 C24 178.1(13)
C19 C22 C27 C26 -179.0(11)
C20 C19 C22 C23 -140.3(11)
C20 C19 C22 C27 37.8(15)
C21 C16 C17 C18 -1.5(13)
C22 C19 C20 C21 178.9(9)
C22 C23 C24 C25 2(2)
C23 C22 C27 C26 -0.8(18)
C23 C24 C25 C26 -2(2)
C23 C24 C25 S28 -177.9(12)
C24 C25 C26 C27 2(2)
C24 C25 S28 C29 -97.3(13)
C25 C26 C27 C22 0(2)
C26 C25 S28 C29 87.3(13)
C27 C22 C23 C24 0(2)
S28 C25 C26 C27 177.0(10)

loop_
_exptl_oxdiff_crystal_face_indexfrac_h
_exptl_oxdiff_crystal_face_indexfrac_k
_exptl_oxdiff_crystal_face_indexfrac_l
_exptl_oxdiff_crystal_face_x
_exptl_oxdiff_crystal_face_y
_exptl_oxdiff_crystal_face_z
0.0026 2.0005 1.0010 0.2581 0.2972 -0.0907
-0.0012 -0.0004 -0.9999 -0.0004 0.0049 0.0708
-1.0005 -0.0004 -0.0002 0.0363 -0.0297 0.0196
1.0005 0.0004 0.0002 -0.0363 0.0297 -0.0196
0.0012 0.0004 0.9999 0.0004 -0.0049 -0.0708
-0.0026 -2.0005 -1.0010 -0.2581 -0.2972 0.0907
